data_2213831
loop_
_publ_author_name
'Liu, Guang-Xiang'

_publ_section_title
;
 1-(4-Cyanobenzyl)-4-methylpyridinium
 bis(benzene-1,2-dithiolato)nickelate(III)
;
_journal_issue 6
_journal_name_full 'Acta Crystallographica Section E'
_journal_page_first m1707
_journal_paper_doi 10.1107/S1600536807023847
_journal_volume 63
_journal_year 2007
_chemical_formula_iupac '(C14 H13 N2) [Ni (C6 H4 S2)2]'
_chemical_formula_moiety 'C14 H13 N2 + , C12 H8 Ni S4 -'
_chemical_formula_sum 'C26 H21 N2 Ni S4'
_chemical_formula_weight 548.40
_chemical_name_systematic
;1-(4-Cyanobenzyl)-4-methylpyridinium
 bis(benzene-1,2-dithiolato)nickelate(III)
;
_space_group_IT_number 15
_symmetry_cell_setting monoclinic
_symmetry_space_group_name_Hall '-C 2yc'
_symmetry_space_group_name_H-M 'C 1 2/c 1'
_atom_sites_solution_hydrogens geom
_atom_sites_solution_primary direct
_atom_sites_solution_secondary difmap
_audit_creation_method SHELXL-97
_cell_angle_alpha 90.00
_cell_angle_beta 96.480(5)
_cell_angle_gamma 90.00
_cell_formula_units_Z 16
_cell_length_a 42.344(3)
_cell_length_b 7.2455(6)
_cell_length_c 32.768(2)
_cell_measurement_reflns_used 1320
_cell_measurement_temperature 294(2)
_cell_measurement_theta_max 16.47
_cell_measurement_theta_min 2.85
_cell_volume 9989.1(13)
_computing_cell_refinement 'SAINT (Bruker, 2000)'
_computing_data_collection 'SMART (Bruker, 2000)'
_computing_data_reduction SAINT
_computing_molecular_graphics SHELXTL
_computing_publication_material SHELXTL
_computing_structure_refinement SHELXTL
_computing_structure_solution 'SHELXTL (Bruker, 2000)'
_diffrn_ambient_temperature 294(2)
_diffrn_measured_fraction_theta_full 0.967
_diffrn_measured_fraction_theta_max 0.967
_diffrn_measurement_device_type 'Bruker SMART APEX CCD area-detector diffractometer'
_diffrn_measurement_method '\f and \w scans'
_diffrn_radiation_monochromator graphite
_diffrn_radiation_source 'sealed tube'
_diffrn_radiation_type MoK\a
_diffrn_radiation_wavelength 0.71073
_diffrn_reflns_av_R_equivalents 0.1131
_diffrn_reflns_av_sigmaI/netI 0.1500
_diffrn_reflns_limit_h_max 47
_diffrn_reflns_limit_h_min -50
_diffrn_reflns_limit_k_max 7
_diffrn_reflns_limit_k_min -8
_diffrn_reflns_limit_l_max 36
_diffrn_reflns_limit_l_min -36
_diffrn_reflns_number 27982
_diffrn_reflns_theta_full 25.00
_diffrn_reflns_theta_max 25.00
_diffrn_reflns_theta_min 1.49
_exptl_absorpt_coefficient_mu 1.129
_exptl_absorpt_correction_T_max 0.8955
_exptl_absorpt_correction_T_min 0.8057
_exptl_absorpt_correction_type multi-scan
_exptl_absorpt_process_details '(SADABS; Bruker, 2000)'
_exptl_crystal_colour 'dark green'
_exptl_crystal_density_diffrn 1.459
_exptl_crystal_density_method 'not measured'
_exptl_crystal_description prism
_exptl_crystal_F_000 4528
_exptl_crystal_size_max 0.20
_exptl_crystal_size_mid 0.12
_exptl_crystal_size_min 0.10
_refine_diff_density_max 0.339
_refine_diff_density_min -0.266
_refine_ls_extinction_method none
_refine_ls_goodness_of_fit_ref 0.892
_refine_ls_hydrogen_treatment constr
_refine_ls_matrix_type full
_refine_ls_number_parameters 599
_refine_ls_number_reflns 8530
_refine_ls_number_restraints 0
_refine_ls_restrained_S_all 0.892
_refine_ls_R_factor_all 0.1923
_refine_ls_R_factor_gt 0.0604
_refine_ls_shift/su_max 0.001
_refine_ls_shift/su_mean 0.000
_refine_ls_structure_factor_coef Fsqd
_refine_ls_weighting_details 'calc w=1/[\s^2^(Fo^2^)] where P=(Fo^2^+2Fc^2^)/3'
_refine_ls_weighting_scheme calc
_refine_ls_wR_factor_gt 0.0630
_refine_ls_wR_factor_ref 0.0784
_reflns_number_gt 3392
_reflns_number_total 8530
_reflns_threshold_expression I>2\s(I)
_cod_data_source_file hk2244.cif
_cod_data_source_block I
_cod_original_cell_volume 9988.9(13)
_cod_original_sg_symbol_H-M 'C 2/c'
_cod_database_code 2213831
_cod_database_fobs_code 2213831

loop_
_symmetry_equiv_pos_as_xyz
'x, y, z'
'-x, y, -z+1/2'
'x+1/2, y+1/2, z'
'-x+1/2, y+1/2, -z+1/2'
'-x, -y, -z'
'x, -y, z-1/2'
'-x+1/2, -y+1/2, -z'
'x+1/2, -y+1/2, z-1/2'

loop_
_atom_site_type_symbol
_atom_site_label
_atom_site_fract_x
_atom_site_fract_y
_atom_site_fract_z
_atom_site_U_iso_or_equiv
_atom_site_adp_type
_atom_site_calc_flag
_atom_site_refinement_flags
_atom_site_occupancy
Ni Ni1 0.0000 0.56508(13) 0.2500 0.0602(3) Uani d S 1
Ni Ni2 0.125597(16) 0.62664(10) 0.12628(2) 0.0551(2) Uani d . 1
Ni Ni3 0.2500 0.2500 0.5000 0.0615(3) Uani d S 1
S S1 0.11139(3) 0.88755(19) 0.09943(4) 0.0620(4) Uani d . 1
S S2 0.09055(4) 0.48396(19) 0.08584(5) 0.0667(5) Uani d . 1
S S3 0.16124(4) 0.7690(2) 0.16585(5) 0.0700(5) Uani d . 1
S S4 0.13900(3) 0.3664(2) 0.15386(4) 0.0641(4) Uani d . 1
S S5 0.04314(4) 0.5815(2) 0.22143(4) 0.0647(5) Uani d . 1
S S6 0.02601(4) 0.5293(2) 0.30913(4) 0.0737(5) Uani d . 1
S S7 0.22258(4) 0.1943(2) 0.44230(4) 0.0718(5) Uani d . 1
S S8 0.29206(4) 0.19526(19) 0.47107(5) 0.0646(5) Uani d . 1
N N1 0.31857(14) 0.6691(6) 0.45220(15) 0.0574(13) Uani d . 1
N N2 0.06481(13) 1.1024(6) 0.20015(15) 0.0563(13) Uani d . 1
N N3 0.17638(18) 0.9953(13) 0.3108(2) 0.177(4) Uani d . 1
N N4 -0.06790(18) 0.6563(12) 0.0635(2) 0.162(3) Uani d . 1
C C1 0.1980(2) 0.9276(13) 0.3264(2) 0.118(3) Uani d . 1
C C2 0.2261(2) 0.8448(13) 0.3481(2) 0.082(2) Uani d . 1
C C3 0.22698(19) 0.6628(13) 0.3573(2) 0.098(3) Uani d . 1
H H3 0.2091 0.5914 0.3494 0.118 Uiso calc R 1
C C4 0.2529(2) 0.5804(10) 0.3775(2) 0.087(2) Uani d . 1
H H4 0.2526 0.4552 0.3837 0.105 Uiso calc R 1
C C5 0.27987(16) 0.6851(10) 0.38877(17) 0.0586(17) Uani d . 1
C C6 0.27969(15) 0.8707(9) 0.37946(17) 0.0627(17) Uani d . 1
H H6 0.2976 0.9424 0.3871 0.075 Uiso calc R 1
C C7 0.25306(19) 0.9490(9) 0.35900(19) 0.072(2) Uani d . 1
H H7 0.2531 1.0738 0.3524 0.087 Uiso calc R 1
C C8 0.30959(14) 0.5990(7) 0.40965(16) 0.0659(17) Uani d . 1
H H8A 0.3066 0.4664 0.4107 0.079 Uiso calc R 1
H H8B 0.3269 0.6229 0.3934 0.079 Uiso calc R 1
C C9 0.29658(14) 0.6769(7) 0.4786(2) 0.0640(18) Uani d . 1
H H9 0.2755 0.6482 0.4698 0.077 Uiso calc R 1
C C10 0.30535(18) 0.7270(7) 0.5183(2) 0.071(2) Uani d . 1
H H10 0.2899 0.7319 0.5363 0.085 Uiso calc R 1
C C11 0.3359(2) 0.7703(8) 0.5326(3) 0.074(2) Uani d . 1
C C12 0.35750(19) 0.7611(8) 0.5045(3) 0.084(2) Uani d . 1
H H12 0.3787 0.7897 0.5127 0.101 Uiso calc R 1
C C13 0.34874(17) 0.7113(8) 0.4649(2) 0.073(2) Uani d . 1
H H13 0.3639 0.7065 0.4465 0.088 Uiso calc R 1
C C14 0.34560(16) 0.8237(8) 0.57622(19) 0.102(2) Uani d . 1
H H14A 0.3680 0.8039 0.5828 0.152 Uiso calc R 1
H H14B 0.3342 0.7499 0.5940 0.152 Uiso calc R 1
H H14C 0.3408 0.9517 0.5800 0.152 Uiso calc R 1
C C15 -0.0476(2) 0.7422(13) 0.0787(3) 0.124(3) Uani d . 1
C C16 -0.0223(2) 0.8514(12) 0.09821(19) 0.076(2) Uani d . 1
C C17 0.00624(19) 0.7662(8) 0.11170(19) 0.0665(19) Uani d . 1
H H17 0.0088 0.6403 0.1077 0.080 Uiso calc R 1
C C18 0.03053(14) 0.8689(9) 0.13096(16) 0.0612(17) Uani d . 1
H H18 0.0498 0.8122 0.1400 0.073 Uiso calc R 1
C C19 0.02699(17) 1.0549(9) 0.13723(16) 0.0556(17) Uani d . 1
C C20 -0.0010(2) 1.1392(9) 0.1235(2) 0.081(2) Uani d . 1
H H20 -0.0036 1.2654 0.1272 0.097 Uiso calc R 1
C C21 -0.02549(17) 1.0359(12) 0.1041(2) 0.088(2) Uani d . 1
H H21 -0.0446 1.0933 0.0948 0.106 Uiso calc R 1
C C22 0.05457(14) 1.1652(8) 0.15794(17) 0.0750(19) Uani d . 1
H H22A 0.0723 1.1558 0.1418 0.090 Uiso calc R 1
H H22B 0.0485 1.2941 0.1586 0.090 Uiso calc R 1
C C23 0.04440(14) 1.1099(7) 0.2284(2) 0.0643(17) Uani d . 1
H H23 0.0237 1.1489 0.2208 0.077 Uiso calc R 1
C C24 0.05327(16) 1.0622(7) 0.2678(2) 0.0666(19) Uani d . 1
H H24 0.0386 1.0658 0.2869 0.080 Uiso calc R 1
C C25 0.08412(19) 1.0082(7) 0.2799(2) 0.0576(18) Uani d . 1
C C26 0.09546(15) 0.9591(7) 0.32383(18) 0.092(2) Uani d . 1
H H26A 0.1087 0.8512 0.3244 0.137 Uiso calc R 1
H H26B 0.0775 0.9347 0.3384 0.137 Uiso calc R 1
H H26C 0.1075 1.0600 0.3366 0.137 Uiso calc R 1
C C27 0.10478(18) 0.9985(7) 0.2500(3) 0.076(2) Uani d . 1
H H27 0.1256 0.9598 0.2568 0.091 Uiso calc R 1
C C28 0.09443(17) 1.0457(8) 0.2108(2) 0.0685(19) Uani d . 1
H H28 0.1084 1.0383 0.1908 0.082 Uiso calc R 1
C C29 0.08084(13) 0.8376(9) 0.06148(16) 0.0535(15) Uani d . 1
C C30 0.06495(15) 0.9756(8) 0.0381(2) 0.0685(19) Uani d . 1
H H30 0.0707 1.0985 0.0426 0.082 Uiso calc R 1
C C31 0.04077(15) 0.9301(10) 0.00835(19) 0.074(2) Uani d . 1
H H31 0.0302 1.0234 -0.0072 0.089 Uiso calc R 1
C C32 0.03178(15) 0.7498(10) 0.0011(2) 0.082(2) Uani d . 1
H H32 0.0154 0.7214 -0.0193 0.099 Uiso calc R 1
C C33 0.04738(15) 0.6106(9) 0.02449(19) 0.0724(18) Uani d . 1
H H33 0.0415 0.4881 0.0197 0.087 Uiso calc R 1
C C34 0.07160(13) 0.6535(8) 0.05490(16) 0.0526(15) Uani d . 1
C C35 0.18004(13) 0.5986(9) 0.19720(17) 0.0573(16) Uani d . 1
C C36 0.16966(13) 0.4172(9) 0.19115(16) 0.0563(16) Uani d . 1
C C37 0.18521(16) 0.2797(8) 0.2164(2) 0.074(2) Uani d . 1
H H37 0.1786 0.1577 0.2130 0.089 Uiso calc R 1
C C38 0.20967(17) 0.3218(10) 0.2457(2) 0.085(2) Uani d . 1
H H38 0.2196 0.2293 0.2621 0.102 Uiso calc R 1
C C39 0.21959(16) 0.5034(11) 0.2507(2) 0.086(2) Uani d . 1
H H39 0.2363 0.5324 0.2705 0.103 Uiso calc R 1
C C40 0.20502(15) 0.6400(9) 0.2270(2) 0.0742(18) Uani d . 1
H H40 0.2119 0.7614 0.2307 0.089 Uiso calc R 1
C C41 0.07300(17) 0.5359(6) 0.2607(2) 0.0542(17) Uani d . 1
C C42 0.1047(2) 0.5224(7) 0.2529(2) 0.070(2) Uani d . 1
H H42 0.1099 0.5408 0.2263 0.084 Uiso calc R 1
C C43 0.12827(17) 0.4822(8) 0.2840(3) 0.085(2) Uani d . 1
H H43 0.1493 0.4726 0.2786 0.102 Uiso calc R 1
C C44 0.12051(17) 0.4560(7) 0.3236(2) 0.079(2) Uani d . 1
H H44 0.1363 0.4280 0.3448 0.095 Uiso calc R 1
C C45 0.0897(2) 0.4715(7) 0.3313(2) 0.073(2) Uani d . 1
H H45 0.0847 0.4551 0.3580 0.088 Uiso calc R 1
C C46 0.06564(16) 0.5109(7) 0.3005(2) 0.0590(18) Uani d . 1
C C47 0.18323(15) 0.2118(7) 0.4527(2) 0.0563(17) Uani d . 1
C C48 0.15871(19) 0.1752(7) 0.42208(19) 0.0690(19) Uani d . 1
H H48 0.1633 0.1424 0.3959 0.083 Uiso calc R 1
C C49 0.12791(17) 0.1871(8) 0.4301(2) 0.0752(19) Uani d . 1
H H49 0.1115 0.1633 0.4094 0.090 Uiso calc R 1
C C50 0.32329(17) 0.2401(6) 0.50796(18) 0.0539(18) Uani d . 1
C C51 0.35497(18) 0.2307(7) 0.5006(2) 0.064(2) Uani d . 1
H H51 0.3598 0.2000 0.4745 0.077 Uiso calc R 1
C C52 0.37907(16) 0.2653(7) 0.5308(2) 0.078(2) Uani d . 1
H H52 0.4001 0.2571 0.5253 0.094 Uiso calc R 1

loop_
_atom_site_aniso_label
_atom_site_aniso_U_11
_atom_site_aniso_U_22
_atom_site_aniso_U_33
_atom_site_aniso_U_12
_atom_site_aniso_U_13
_atom_site_aniso_U_23
Ni1 0.0747(9) 0.0539(7) 0.0541(7) 0.000 0.0170(6) 0.000
Ni2 0.0557(5) 0.0523(5) 0.0574(5) -0.0065(4) 0.0069(4) -0.0029(4)
Ni3 0.0682(9) 0.0607(7) 0.0576(8) -0.0042(6) 0.0156(6) 0.0002(5)
S1 0.0613(11) 0.0554(10) 0.0674(11) -0.0082(9) -0.0007(9) -0.0025(8)
S2 0.0686(13) 0.0552(10) 0.0733(12) -0.0089(8) -0.0053(10) -0.0027(8)
S3 0.0744(13) 0.0597(11) 0.0725(12) -0.0112(9) -0.0062(10) -0.0029(9)
S4 0.0635(12) 0.0553(10) 0.0717(11) -0.0046(8) 0.0000(9) -0.0001(8)
S5 0.0771(13) 0.0637(11) 0.0550(10) -0.0004(9) 0.0154(9) 0.0043(8)
S6 0.0834(14) 0.0861(13) 0.0541(11) 0.0030(9) 0.0185(10) 0.0024(8)
S7 0.0742(13) 0.0874(13) 0.0560(11) -0.0049(9) 0.0170(10) -0.0041(8)
S8 0.0729(13) 0.0640(11) 0.0586(11) 0.0006(9) 0.0149(9) -0.0025(8)
N1 0.065(4) 0.049(3) 0.062(4) 0.009(3) 0.023(4) 0.008(2)
N2 0.064(4) 0.049(3) 0.056(4) -0.007(3) 0.009(3) -0.004(3)
N3 0.097(7) 0.267(10) 0.159(7) 0.039(6) -0.030(5) 0.070(6)
N4 0.128(7) 0.229(9) 0.125(6) -0.074(6) -0.003(5) -0.019(6)
C1 0.090(8) 0.183(9) 0.079(6) 0.028(7) -0.001(6) 0.031(6)
C2 0.072(7) 0.118(7) 0.057(5) 0.003(6) 0.016(5) 0.013(5)
C3 0.082(7) 0.134(8) 0.075(6) -0.035(6) -0.013(5) 0.002(5)
C4 0.097(7) 0.085(6) 0.080(6) -0.027(6) 0.008(5) 0.004(4)
C5 0.061(5) 0.068(5) 0.050(4) 0.006(4) 0.017(4) 0.003(4)
C6 0.067(5) 0.057(5) 0.065(4) 0.004(4) 0.007(4) -0.006(4)
C7 0.072(6) 0.080(5) 0.066(5) 0.024(5) 0.012(4) 0.006(4)
C8 0.092(5) 0.061(4) 0.046(4) 0.012(4) 0.013(4) -0.003(3)
C9 0.058(5) 0.084(5) 0.052(5) 0.004(3) 0.012(4) 0.010(4)
C10 0.087(6) 0.075(5) 0.053(5) 0.002(4) 0.019(5) 0.008(4)
C11 0.082(7) 0.049(4) 0.087(7) 0.009(4) -0.001(6) 0.005(4)
C12 0.075(7) 0.078(5) 0.093(7) 0.002(4) -0.011(6) -0.012(4)
C13 0.053(5) 0.069(5) 0.100(7) 0.005(4) 0.021(5) 0.003(4)
C14 0.156(8) 0.077(5) 0.065(5) -0.002(5) -0.016(5) -0.011(4)
C15 0.120(10) 0.169(10) 0.082(7) -0.052(7) 0.011(6) -0.018(6)
C16 0.082(7) 0.100(7) 0.046(4) -0.014(6) 0.002(4) -0.005(4)
C17 0.078(6) 0.066(5) 0.058(5) -0.005(5) 0.018(4) 0.009(4)
C18 0.055(5) 0.071(5) 0.056(4) -0.010(4) 0.003(3) 0.009(4)
C19 0.070(6) 0.057(5) 0.039(4) -0.007(4) 0.004(4) 0.001(3)
C20 0.089(6) 0.070(5) 0.080(5) 0.025(5) -0.004(5) -0.006(4)
C21 0.052(6) 0.126(8) 0.083(6) 0.025(5) -0.006(4) -0.002(5)
C22 0.104(6) 0.072(5) 0.049(4) -0.014(4) 0.009(4) 0.008(3)
C23 0.069(5) 0.065(4) 0.060(5) 0.005(4) 0.012(4) 0.001(4)
C24 0.071(6) 0.062(4) 0.068(5) 0.007(4) 0.012(4) -0.009(4)
C25 0.081(6) 0.043(4) 0.045(5) -0.009(4) -0.011(5) -0.004(3)
C26 0.127(7) 0.069(5) 0.073(5) -0.006(4) -0.017(5) 0.011(4)
C27 0.067(6) 0.081(5) 0.076(6) -0.005(4) -0.005(5) 0.004(4)
C28 0.065(6) 0.067(5) 0.075(6) -0.002(4) 0.015(5) -0.006(4)
C29 0.042(4) 0.070(5) 0.049(4) -0.004(4) 0.005(3) 0.000(3)
C30 0.061(5) 0.076(5) 0.068(5) 0.007(4) 0.007(4) 0.008(4)
C31 0.057(5) 0.098(6) 0.065(5) 0.011(4) -0.005(4) 0.003(4)
C32 0.058(5) 0.098(6) 0.088(6) -0.006(5) -0.004(4) -0.020(5)
C33 0.059(5) 0.076(5) 0.081(5) -0.002(4) 0.002(4) -0.007(4)
C34 0.042(4) 0.064(4) 0.050(4) -0.010(3) -0.003(3) -0.009(3)
C35 0.037(4) 0.075(5) 0.061(4) -0.001(4) 0.009(3) -0.003(4)
C36 0.049(4) 0.062(4) 0.058(4) 0.003(4) 0.009(3) 0.004(4)
C37 0.074(6) 0.075(5) 0.071(5) 0.012(4) 0.003(4) 0.005(4)
C38 0.074(6) 0.099(6) 0.080(6) 0.014(5) -0.005(4) 0.016(5)
C39 0.057(5) 0.117(7) 0.080(6) 0.005(5) -0.007(4) 0.004(5)
C40 0.058(5) 0.085(5) 0.077(5) -0.004(4) -0.005(4) -0.009(4)
C41 0.065(6) 0.040(4) 0.058(5) 0.001(3) 0.008(4) -0.004(3)
C42 0.085(7) 0.062(5) 0.066(6) 0.008(4) 0.019(5) 0.002(3)
C43 0.084(7) 0.083(5) 0.091(6) -0.001(4) 0.021(6) -0.005(4)
C44 0.076(6) 0.074(5) 0.085(6) 0.013(4) -0.001(5) -0.004(4)
C45 0.099(7) 0.059(4) 0.062(5) 0.009(4) 0.011(5) 0.004(3)
C46 0.068(6) 0.049(4) 0.062(5) 0.001(3) 0.014(4) -0.001(3)
C47 0.051(5) 0.049(4) 0.068(5) -0.004(3) 0.001(4) 0.011(3)
C48 0.083(6) 0.065(5) 0.063(5) 0.000(4) 0.026(5) 0.012(3)
C49 0.081(6) 0.081(5) 0.061(5) -0.005(4) -0.004(4) 0.010(4)
C50 0.078(6) 0.046(4) 0.039(5) 0.002(3) 0.013(4) 0.006(3)
C51 0.069(6) 0.075(5) 0.054(5) 0.005(4) 0.024(5) 0.003(3)
C52 0.065(6) 0.082(5) 0.086(6) -0.010(4) 0.000(5) 0.012(4)

loop_
_atom_type_symbol
_atom_type_description
_atom_type_scat_dispersion_real
_atom_type_scat_dispersion_imag
_atom_type_scat_source
C C 0.0033 0.0016 'International Tables Vol C Tables 4.2.6.8 and 6.1.1.4'
H H 0.0000 0.0000 'International Tables Vol C Tables 4.2.6.8 and 6.1.1.4'
N N 0.0061 0.0033 'International Tables Vol C Tables 4.2.6.8 and 6.1.1.4'
S S 0.1246 0.1234 'International Tables Vol C Tables 4.2.6.8 and 6.1.1.4'
Ni Ni 0.3393 1.1124 'International Tables Vol C Tables 4.2.6.8 and 6.1.1.4'

loop_
_geom_angle_atom_site_label_1
_geom_angle_atom_site_label_2
_geom_angle_atom_site_label_3
_geom_angle_site_symmetry_1
_geom_angle_site_symmetry_3
_geom_angle
_geom_angle_publ_flag
S6 Ni1 S6 . 2 166.03(9) yes
S6 Ni1 S5 . . 91.45(6) yes
S6 Ni1 S5 2 . 89.32(6) yes
S6 Ni1 S5 . 2 89.33(6) yes
S6 Ni1 S5 2 2 91.45(6) yes
S5 Ni1 S5 . 2 173.64(10) yes
S4 Ni2 S3 . . 91.93(7) yes
S4 Ni2 S2 . . 88.17(6) yes
S3 Ni2 S2 . . 178.93(8) yes
S4 Ni2 S1 . . 178.82(6) yes
S3 Ni2 S1 . . 88.26(6) yes
S2 Ni2 S1 . . 91.66(6) yes
S7 Ni3 S7 . 7_556 179.9980(10) yes
S7 Ni3 S8 . 7_556 91.76(6) yes
S7 Ni3 S8 7_556 7_556 88.25(6) yes
S7 Ni3 S8 . . 88.25(6) yes
S7 Ni3 S8 7_556 . 91.75(6) yes
S8 Ni3 S8 7_556 . 179.9980(10) yes
C29 S1 Ni2 . . 105.3(2) ?
C34 S2 Ni2 . . 105.2(2) ?
C35 S3 Ni2 . . 105.1(2) ?
C36 S4 Ni2 . . 104.7(2) ?
C41 S5 Ni1 . . 104.5(2) ?
C46 S6 Ni1 . . 105.7(3) ?
C47 S7 Ni3 . . 104.4(3) ?
C50 S8 Ni3 . . 105.4(2) ?
C13 N1 C9 . . 120.0(6) ?
C13 N1 C8 . . 120.2(5) ?
C9 N1 C8 . . 119.6(6) ?
C28 N2 C23 . . 119.7(6) ?
C28 N2 C22 . . 120.7(6) ?
C23 N2 C22 . . 119.5(6) ?
N3 C1 C2 . . 177.6(12) ?
C3 C2 C7 . . 118.4(8) ?
C3 C2 C1 . . 120.9(9) ?
C7 C2 C1 . . 120.7(9) ?
C2 C3 C4 . . 122.5(8) ?
C2 C3 H3 . . 118.7 ?
C4 C3 H3 . . 118.7 ?
C3 C4 C5 . . 119.1(7) ?
C3 C4 H4 . . 120.4 ?
C5 C4 H4 . . 120.4 ?
C6 C5 C4 . . 119.4(6) ?
C6 C5 C8 . . 119.3(6) ?
C4 C5 C8 . . 121.2(7) ?
C7 C6 C5 . . 119.8(6) ?
C7 C6 H6 . . 120.1 ?
C5 C6 H6 . . 120.1 ?
C6 C7 C2 . . 120.7(7) ?
C6 C7 H7 . . 119.6 ?
C2 C7 H7 . . 119.6 ?
N1 C8 C5 . . 113.4(5) ?
N1 C8 H8A . . 108.9 ?
C5 C8 H8A . . 108.9 ?
N1 C8 H8B . . 108.9 ?
C5 C8 H8B . . 108.9 ?
H8A C8 H8B . . 107.7 ?
N1 C9 C10 . . 119.5(6) ?
N1 C9 H9 . . 120.2 ?
C10 C9 H9 . . 120.2 ?
C9 C10 C11 . . 122.4(7) ?
C9 C10 H10 . . 118.8 ?
C11 C10 H10 . . 118.8 ?
C10 C11 C12 . . 116.0(8) ?
C10 C11 C14 . . 122.4(8) ?
C12 C11 C14 . . 121.6(8) ?
C13 C12 C11 . . 121.6(8) ?
C13 C12 H12 . . 119.2 ?
C11 C12 H12 . . 119.2 ?
N1 C13 C12 . . 120.5(7) ?
N1 C13 H13 . . 119.7 ?
C12 C13 H13 . . 119.7 ?
C11 C14 H14A . . 109.5 ?
C11 C14 H14B . . 109.5 ?
H14A C14 H14B . . 109.5 ?
C11 C14 H14C . . 109.5 ?
H14A C14 H14C . . 109.5 ?
H14B C14 H14C . . 109.5 ?
N4 C15 C16 . . 179.3(11) ?
C21 C16 C17 . . 119.4(7) ?
C21 C16 C15 . . 121.8(9) ?
C17 C16 C15 . . 118.8(9) ?
C18 C17 C16 . . 119.3(7) ?
C18 C17 H17 . . 120.3 ?
C16 C17 H17 . . 120.3 ?
C17 C18 C19 . . 121.0(6) ?
C17 C18 H18 . . 119.5 ?
C19 C18 H18 . . 119.5 ?
C20 C19 C18 . . 119.7(6) ?
C20 C19 C22 . . 120.7(7) ?
C18 C19 C22 . . 119.6(6) ?
C19 C20 C21 . . 119.4(7) ?
C19 C20 H20 . . 120.3 ?
C21 C20 H20 . . 120.3 ?
C16 C21 C20 . . 121.3(7) ?
C16 C21 H21 . . 119.4 ?
C20 C21 H21 . . 119.4 ?
N2 C22 C19 . . 112.9(5) ?
N2 C22 H22A . . 109.0 ?
C19 C22 H22A . . 109.0 ?
N2 C22 H22B . . 109.0 ?
C19 C22 H22B . . 109.0 ?
H22A C22 H22B . . 107.8 ?
N2 C23 C24 . . 121.4(6) ?
N2 C23 H23 . . 119.3 ?
C24 C23 H23 . . 119.3 ?
C23 C24 C25 . . 120.0(6) ?
C23 C24 H24 . . 120.0 ?
C25 C24 H24 . . 120.0 ?
C24 C25 C27 . . 117.7(7) ?
C24 C25 C26 . . 122.0(7) ?
C27 C25 C26 . . 120.3(7) ?
C25 C26 H26A . . 109.5 ?
C25 C26 H26B . . 109.5 ?
H26A C26 H26B . . 109.5 ?
C25 C26 H26C . . 109.5 ?
H26A C26 H26C . . 109.5 ?
H26B C26 H26C . . 109.5 ?
C28 C27 C25 . . 119.7(7) ?
C28 C27 H27 . . 120.2 ?
C25 C27 H27 . . 120.2 ?
N2 C28 C27 . . 121.4(6) ?
N2 C28 H28 . . 119.3 ?
C27 C28 H28 . . 119.3 ?
C30 C29 C34 . . 119.5(6) ?
C30 C29 S1 . . 121.6(5) ?
C34 C29 S1 . . 118.9(5) ?
C31 C30 C29 . . 119.8(6) ?
C31 C30 H30 . . 120.1 ?
C29 C30 H30 . . 120.1 ?
C30 C31 C32 . . 121.4(6) ?
C30 C31 H31 . . 119.3 ?
C32 C31 H31 . . 119.3 ?
C31 C32 C33 . . 119.4(7) ?
C31 C32 H32 . . 120.3 ?
C33 C32 H32 . . 120.3 ?
C34 C33 C32 . . 120.1(7) ?
C34 C33 H33 . . 119.9 ?
C32 C33 H33 . . 119.9 ?
C33 C34 C29 . . 119.8(6) ?
C33 C34 S2 . . 121.3(5) ?
C29 C34 S2 . . 118.9(5) ?
C40 C35 C36 . . 120.5(6) ?
C40 C35 S3 . . 121.5(5) ?
C36 C35 S3 . . 118.0(5) ?
C35 C36 C37 . . 117.6(6) ?
C35 C36 S4 . . 120.3(5) ?
C37 C36 S4 . . 122.1(5) ?
C38 C37 C36 . . 121.5(6) ?
C38 C37 H37 . . 119.3 ?
C36 C37 H37 . . 119.3 ?
C37 C38 C39 . . 119.5(7) ?
C37 C38 H38 . . 120.3 ?
C39 C38 H38 . . 120.3 ?
C40 C39 C38 . . 120.6(7) ?
C40 C39 H39 . . 119.7 ?
C38 C39 H39 . . 119.7 ?
C39 C40 C35 . . 120.3(7) ?
C39 C40 H40 . . 119.8 ?
C35 C40 H40 . . 119.8 ?
C46 C41 C42 . . 119.1(7) ?
C46 C41 S5 . . 120.1(6) ?
C42 C41 S5 . . 120.8(6) ?
C43 C42 C41 . . 120.6(7) ?
C43 C42 H42 . . 119.7 ?
C41 C42 H42 . . 119.7 ?
C42 C43 C44 . . 119.7(7) ?
C42 C43 H43 . . 120.2 ?
C44 C43 H43 . . 120.2 ?
C45 C44 C43 . . 119.7(7) ?
C45 C44 H44 . . 120.2 ?
C43 C44 H44 . . 120.2 ?
C44 C45 C46 . . 121.7(7) ?
C44 C45 H45 . . 119.2 ?
C46 C45 H45 . . 119.2 ?
C45 C46 C41 . . 119.3(7) ?
C45 C46 S6 . . 122.9(6) ?
C41 C46 S6 . . 117.8(6) ?
C48 C47 C50 . 7_556 120.4(6) ?
C48 C47 S7 . . 120.0(6) ?
C50 C47 S7 7_556 . 119.5(6) ?
C49 C48 C47 . . 120.3(6) ?
C49 C48 H48 . . 119.9 ?
C47 C48 H48 . . 119.9 ?
C48 C49 C52 . 7_556 120.1(6) ?
C48 C49 H49 . . 119.9 ?
C52 C49 H49 7_556 . 119.9 ?
C51 C50 C47 . 7_556 117.9(6) ?
C51 C50 S8 . . 123.3(5) ?
C47 C50 S8 7_556 . 118.8(6) ?
C52 C51 C50 . . 121.5(7) ?
C52 C51 H51 . . 119.2 ?
C50 C51 H51 . . 119.2 ?
C51 C52 C49 . 7_556 119.7(7) ?
C51 C52 H52 . . 120.2 ?
C49 C52 H52 7_556 . 120.2 ?

loop_
_geom_bond_atom_site_label_1
_geom_bond_atom_site_label_2
_geom_bond_site_symmetry_2
_geom_bond_distance
_geom_bond_publ_flag
Ni1 S6 . 2.1337(16) yes
Ni1 S6 2 2.1338(16) yes
Ni1 S5 . 2.1477(14) yes
Ni1 S5 2 2.1478(14) yes
Ni2 S4 . 2.1400(16) yes
Ni2 S3 . 2.1405(17) yes
Ni2 S2 . 2.1408(17) yes
Ni2 S1 . 2.1424(16) yes
Ni3 S7 . 2.1424(15) yes
Ni3 S7 7_556 2.1424(15) yes
Ni3 S8 7_556 2.1470(14) yes
Ni3 S8 . 2.1470(14) yes
S1 C29 . 1.728(6) ?
S2 C34 . 1.731(6) ?
S3 C35 . 1.741(6) ?
S4 C36 . 1.719(6) ?
S5 C41 . 1.732(6) ?
S6 C46 . 1.738(6) ?
S7 C47 . 1.742(6) ?
S8 C50 . 1.719(6) ?
N1 C13 . 1.333(6) ?
N1 C9 . 1.342(6) ?
N1 C8 . 1.492(6) ?
N2 C28 . 1.328(6) ?
N2 C23 . 1.338(6) ?
N2 C22 . 1.474(6) ?
N3 C1 . 1.109(8) ?
N4 C15 . 1.129(8) ?
C1 C2 . 1.449(9) ?
C2 C3 . 1.352(9) ?
C2 C7 . 1.381(8) ?
C3 C4 . 1.356(8) ?
C3 H3 . 0.9300 ?
C4 C5 . 1.385(8) ?
C4 H4 . 0.9300 ?
C5 C6 . 1.379(7) ?
C5 C8 . 1.499(7) ?
C6 C7 . 1.369(7) ?
C6 H6 . 0.9300 ?
C7 H7 . 0.9300 ?
C8 H8A . 0.9700 ?
C8 H8B . 0.9700 ?
C9 C10 . 1.361(7) ?
C9 H9 . 0.9300 ?
C10 C11 . 1.363(8) ?
C10 H10 . 0.9300 ?
C11 C12 . 1.370(9) ?
C11 C14 . 1.494(8) ?
C12 C13 . 1.357(8) ?
C12 H12 . 0.9300 ?
C13 H13 . 0.9300 ?
C14 H14A . 0.9600 ?
C14 H14B . 0.9600 ?
C14 H14C . 0.9600 ?
C15 C16 . 1.426(9) ?
C16 C21 . 1.359(8) ?
C16 C17 . 1.384(8) ?
C17 C18 . 1.365(7) ?
C17 H17 . 0.9300 ?
C18 C19 . 1.374(7) ?
C18 H18 . 0.9300 ?
C19 C20 . 1.365(7) ?
C19 C22 . 1.511(7) ?
C20 C21 . 1.374(8) ?
C20 H20 . 0.9300 ?
C21 H21 . 0.9300 ?
C22 H22A . 0.9700 ?
C22 H22B . 0.9700 ?
C23 C24 . 1.348(7) ?
C23 H23 . 0.9300 ?
C24 C25 . 1.378(7) ?
C24 H24 . 0.9300 ?
C25 C27 . 1.387(8) ?
C25 C26 . 1.508(7) ?
C26 H26A . 0.9600 ?
C26 H26B . 0.9600 ?
C26 H26C . 0.9600 ?
C27 C28 . 1.354(8) ?
C27 H27 . 0.9300 ?
C28 H28 . 0.9300 ?
C29 C30 . 1.387(7) ?
C29 C34 . 1.400(6) ?
C30 C31 . 1.371(7) ?
C30 H30 . 0.9300 ?
C31 C32 . 1.374(7) ?
C31 H31 . 0.9300 ?
C32 C33 . 1.388(7) ?
C32 H32 . 0.9300 ?
C33 C34 . 1.383(7) ?
C33 H33 . 0.9300 ?
C35 C40 . 1.388(7) ?
C35 C36 . 1.393(7) ?
C36 C37 . 1.410(7) ?
C37 C38 . 1.364(7) ?
C37 H37 . 0.9300 ?
C38 C39 . 1.386(7) ?
C38 H38 . 0.9300 ?
C39 C40 . 1.363(7) ?
C39 H39 . 0.9300 ?
C40 H40 . 0.9300 ?
C41 C46 . 1.386(7) ?
C41 C42 . 1.400(8) ?
C42 C43 . 1.375(8) ?
C42 H42 . 0.9300 ?
C43 C44 . 1.387(7) ?
C43 H43 . 0.9300 ?
C44 C45 . 1.360(7) ?
C44 H44 . 0.9300 ?
C45 C46 . 1.381(8) ?
C45 H45 . 0.9300 ?
C47 C48 . 1.385(7) ?
C47 C50 7_556 1.394(7) ?
C48 C49 . 1.362(7) ?
C48 H48 . 0.9300 ?
C49 C52 7_556 1.389(7) ?
C49 H49 . 0.9300 ?
C50 C51 . 1.391(7) ?
C50 C47 7_556 1.394(7) ?
C51 C52 . 1.362(8) ?
C51 H51 . 0.9300 ?
C52 C49 7_556 1.389(7) ?
C52 H52 . 0.9300 ?

loop_
_geom_torsion_atom_site_label_1
_geom_torsion_atom_site_label_2
_geom_torsion_atom_site_label_3
_geom_torsion_atom_site_label_4
_geom_torsion_site_symmetry_1
_geom_torsion_site_symmetry_4
_geom_torsion
S3 Ni2 S1 C29 . . 178.71(17)
S2 Ni2 S1 C29 . . -0.22(17)
S4 Ni2 S2 C34 . . 179.64(18)
S1 Ni2 S2 C34 . . 0.82(19)
S4 Ni2 S3 C35 . . -0.44(18)
S1 Ni2 S3 C35 . . 178.39(18)
S3 Ni2 S4 C36 . . 0.29(18)
S2 Ni2 S4 C36 . . 179.22(18)
S6 Ni1 S5 C41 . . 5.32(18)
S6 Ni1 S5 C41 2 . -160.73(17)
S6 Ni1 S6 C46 2 . 87.36(18)
S5 Ni1 S6 C46 . . -5.65(19)
S5 Ni1 S6 C46 2 . -179.34(19)
S8 Ni3 S7 C47 7_556 . -3.25(18)
S8 Ni3 S7 C47 . . 176.75(18)
S7 Ni3 S8 C50 . . 176.17(17)
S7 Ni3 S8 C50 7_556 . -3.83(17)
C7 C2 C3 C4 . . 1.5(10)
C1 C2 C3 C4 . . 179.9(6)
C2 C3 C4 C5 . . -1.0(11)
C3 C4 C5 C6 . . 0.4(9)
C3 C4 C5 C8 . . -177.5(6)
C4 C5 C6 C7 . . -0.4(8)
C8 C5 C6 C7 . . 177.5(5)
C5 C6 C7 C2 . . 1.0(9)
C3 C2 C7 C6 . . -1.5(9)
C1 C2 C7 C6 . . -179.9(6)
C13 N1 C8 C5 . . -136.2(6)
C9 N1 C8 C5 . . 48.6(7)
C6 C5 C8 N1 . . 66.0(6)
C4 C5 C8 N1 . . -116.1(6)
C13 N1 C9 C10 . . -0.4(8)
C8 N1 C9 C10 . . 174.9(5)
N1 C9 C10 C11 . . 0.0(9)
C9 C10 C11 C12 . . 0.2(9)
C9 C10 C11 C14 . . -179.4(5)
C10 C11 C12 C13 . . -0.2(9)
C14 C11 C12 C13 . . 179.5(6)
C9 N1 C13 C12 . . 0.4(8)
C8 N1 C13 C12 . . -174.8(5)
C11 C12 C13 N1 . . -0.2(10)
C21 C16 C17 C18 . . 0.6(9)
C15 C16 C17 C18 . . -179.1(6)
C16 C17 C18 C19 . . 0.2(8)
C17 C18 C19 C20 . . -1.0(8)
C17 C18 C19 C22 . . -178.8(5)
C18 C19 C20 C21 . . 0.9(9)
C22 C19 C20 C21 . . 178.8(5)
C17 C16 C21 C20 . . -0.7(10)
C15 C16 C21 C20 . . 179.1(6)
C19 C20 C21 C16 . . -0.1(10)
C28 N2 C22 C19 . . 121.6(6)
C23 N2 C22 C19 . . -61.2(7)
C20 C19 C22 N2 . . 120.5(6)
C18 C19 C22 N2 . . -61.7(7)
C28 N2 C23 C24 . . 0.4(8)
C22 N2 C23 C24 . . -176.8(5)
N2 C23 C24 C25 . . 1.5(9)
C23 C24 C25 C27 . . -2.4(8)
C23 C24 C25 C26 . . 178.1(5)
C24 C25 C27 C28 . . 1.5(8)
C26 C25 C27 C28 . . -179.0(5)
C23 N2 C28 C27 . . -1.4(8)
C22 N2 C28 C27 . . 175.8(5)
C25 C27 C28 N2 . . 0.4(9)
Ni2 S1 C29 C30 . . 178.1(4)
Ni2 S1 C29 C34 . . -0.6(4)
C34 C29 C30 C31 . . -1.1(8)
S1 C29 C30 C31 . . -179.8(4)
C29 C30 C31 C32 . . 0.1(9)
C30 C31 C32 C33 . . 0.3(10)
C31 C32 C33 C34 . . 0.4(9)
C32 C33 C34 C29 . . -1.4(8)
C32 C33 C34 S2 . . 177.6(4)
C30 C29 C34 C33 . . 1.8(8)
S1 C29 C34 C33 . . -179.5(4)
C30 C29 C34 S2 . . -177.3(4)
S1 C29 C34 S2 . . 1.4(6)
Ni2 S2 C34 C33 . . 179.5(4)
Ni2 S2 C34 C29 . . -1.5(4)
Ni2 S3 C35 C40 . . 179.4(4)
Ni2 S3 C35 C36 . . 0.6(4)
C40 C35 C36 C37 . . 0.5(8)
S3 C35 C36 C37 . . 179.4(4)
C40 C35 C36 S4 . . -179.3(4)
S3 C35 C36 S4 . . -0.4(6)
Ni2 S4 C36 C35 . . 0.0(4)
Ni2 S4 C36 C37 . . -179.8(4)
C35 C36 C37 C38 . . -0.3(8)
S4 C36 C37 C38 . . 179.5(5)
C36 C37 C38 C39 . . -0.2(10)
C37 C38 C39 C40 . . 0.4(11)
C38 C39 C40 C35 . . -0.2(10)
C36 C35 C40 C39 . . -0.3(9)
S3 C35 C40 C39 . . -179.2(5)
Ni1 S5 C41 C46 . . -3.9(4)
Ni1 S5 C41 C42 . . 175.7(4)
C46 C41 C42 C43 . . 1.0(8)
S5 C41 C42 C43 . . -178.6(4)
C41 C42 C43 C44 . . -0.4(9)
C42 C43 C44 C45 . . -0.4(9)
C43 C44 C45 C46 . . 0.7(9)
C44 C45 C46 C41 . . -0.2(8)
C44 C45 C46 S6 . . 179.3(4)
C42 C41 C46 C45 . . -0.7(8)
S5 C41 C46 C45 . . 178.9(4)
C42 C41 C46 S6 . . 179.8(4)
S5 C41 C46 S6 . . -0.6(6)
Ni1 S6 C46 C45 . . -174.7(4)
Ni1 S6 C46 C41 . . 4.8(4)
Ni3 S7 C47 C48 . . -177.0(4)
Ni3 S7 C47 C50 . 7_556 1.9(4)
C50 C47 C48 C49 7_556 . 0.5(8)
S7 C47 C48 C49 . . 179.4(4)
C47 C48 C49 C52 . 7_556 -0.5(9)
Ni3 S8 C50 C51 . . -176.4(4)
Ni3 S8 C50 C47 . 7_556 3.7(4)
C47 C50 C51 C52 7_556 . 0.6(8)
S8 C50 C51 C52 . . -179.3(4)
C50 C51 C52 C49 . 7_556 -0.6(9)
